data_1529558
loop_
_publ_author_name
'Amirov, S.T.'
'Asratkulu, M.O.'
'Mamedov, H.S.'
'Belov, N.V.'

_publ_section_title
;
 The crystal structure of zeolite-gonnardite Na2 Ca (Al2 Si3 O10)2 (H2 O)6
;
_journal_name_full 'Doklady Akademii Nauk SSSR'
_journal_page_first 1299
_journal_page_last 1301
_journal_volume 203
_journal_year 1972
_chemical_formula_sum 'Al4 Ca H12 Na2 O26 Si6'
_chemical_name_systematic 'Na2 Ca (Al2 Si3 O10)2 (H2 O)6'
_space_group_IT_number 62
_symmetry_space_group_name_Hall '-P 2c 2ab'
_symmetry_space_group_name_H-M 'P b n m'
_cell_angle_alpha 90
_cell_angle_beta 90
_cell_angle_gamma 90
_cell_formula_units_Z 2
_cell_length_a 13.4
_cell_length_b 13.4
_cell_length_c 6.63
_cell_volume 1190.483
_citation_journal_id_ASTM DANKAS
_cod_data_source_file Amirov_DANKAS_1972_439.cif
_cod_data_source_block H12Al4Ca1Na2O26Si6
_cod_original_sg_symbol_Hall '-P 2ac 2n (z,x,y)'
_cod_original_formula_sum 'H12 Al4 Ca1 Na2 O26 Si6'
_cod_database_code 1529558

loop_
_symmetry_equiv_pos_as_xyz
x,y,z
x+1/2,-y+1/2,-z
-x+1/2,y+1/2,-z+1/2
-x,-y,z+1/2
-x,-y,-z
-x-1/2,y-1/2,z
x-1/2,-y-1/2,z-1/2
x,y,-z-1/2

loop_
_atom_site_label
_atom_site_type_symbol
_atom_site_fract_x
_atom_site_fract_y
_atom_site_fract_z
_atom_site_occupancy
_atom_site_U_iso_or_equiv
O1 O-2 0.353 0 0.222 0.833 0.0
O4 O-2 0.389 0.184 0.089 0.833 0.0
Si3 Si+4 0.25 0.25 0.618 0.6 0.0
Si2 Si+4 0.115 0.195 0 0.6 0.0
Na1 Na+1 0.056 0 0.268 0.5 0.0
Si1 Si+4 0.309 0.119 0.249 0.6 0.0
O6 O-2 0.161 0.197 0.768 0.833 0.0
O7 O-2 0.131 0 0.628 0.5 0.0
O5 O-2 0.314 0.163 0.475 0.833 0.0
O3 O-2 0 0.141 0 0.833 0.0
Al2 Al+3 0.115 0.195 0 0.4 0.0
Al1 Al+3 0.309 0.119 0.249 0.4 0.0
O2 O-2 0.188 0.121 0.151 0.833 0.0
O9 O-2 0 0.15 0.5 0.5 0.0
Ca1 Ca+2 0.5 0 0 0.5 0.0
O8 O-2 0.389 0 0.706 0.5 0.0
Al3 Al+3 0.25 0.25 0.618 0.4 0.0
